data_2239997
loop_
_publ_author_name
'Bugenhagen, Bernhard'
'Al Jasem, Yosef'
'Thiemann, Thies'

_publ_section_title
;
 Crystal structure of 2-pentyloxybenzamide
;
_journal_coeditor_code SU2779
_journal_issue 10
_journal_name_full 'Acta Crystallographica Section E'
_journal_page_first 231
_journal_page_last 234
_journal_paper_doi 10.1107/S1600536814020571
_journal_volume 70
_journal_year 2014
_chemical_formula_moiety 'C12 H17 N O2'
_chemical_formula_sum 'C12 H17 N O2'
_chemical_formula_weight 207.27
_chemical_name_common 2-pentyloxybenzamide
_chemical_name_systematic
;
2-pentyloxybenzamide
;
_space_group_crystal_system monoclinic
_space_group_IT_number 14
_space_group_name_Hall '-P 2ybc'
_space_group_name_H-M_alt 'P 1 21/c 1'
_symmetry_space_group_name_Hall '-P 2ybc'
_symmetry_space_group_name_H-M 'P 1 21/c 1'
_atom_sites_solution_hydrogens geom
_atom_sites_solution_primary direct
_atom_sites_solution_secondary difmap
_audit_creation_method
;
  Olex2 1.2
  (compiled May  9 2012 12:37:22, GUI svn.r4230)
;
_cell_angle_alpha 90.00
_cell_angle_beta 119.696(2)
_cell_angle_gamma 90.00
_cell_formula_units_Z 4
_cell_length_a 8.1830(2)
_cell_length_b 11.2706(2)
_cell_length_c 14.5386(4)
_cell_measurement_reflns_used 2743
_cell_measurement_temperature 100.01(10)
_cell_measurement_theta_max 73.1010
_cell_measurement_theta_min 3.9189
_cell_volume 1164.76(5)
_computing_cell_refinement
;
CrysAlis Pro (Agilent, 2012)
;
_computing_data_collection
;
CrysAlis Pro (Agilent, 2012)
;
_computing_data_reduction
;
CrysAlis Pro (Agilent, 2012)
;
_computing_molecular_graphics
;
PLATON (Spek, 2009) and Mercury (Macrae <i>et al.</i>,  2008)
;
_computing_publication_material
;
SHELXL97 (Sheldrick, 2008) and PLATON (Spek, 2009)
;
_computing_structure_refinement
;
SHELXL97 (Sheldrick, 2008) within OLEX2 (Dolomanov <i>et al.</i>,
2009)
;
_computing_structure_solution
;
SHELXS97 (Sheldrick, 2008)
;
_diffrn_ambient_temperature 100.01(10)
_diffrn_detector_area_resol_mean 10.4127
_diffrn_measured_fraction_theta_full 0.9973
_diffrn_measured_fraction_theta_max 0.9772
_diffrn_measurement_device_type 'SuperNova, Dual, Cu at zero, Atlas'
_diffrn_measurement_method '\w scans'
_diffrn_radiation_monochromator mirror
_diffrn_radiation_type 'Cu K\a'
_diffrn_radiation_wavelength 1.5418
_diffrn_reflns_av_R_equivalents 0.0218
_diffrn_reflns_limit_h_max 5
_diffrn_reflns_limit_h_min -10
_diffrn_reflns_limit_k_max 14
_diffrn_reflns_limit_k_min -13
_diffrn_reflns_limit_l_max 18
_diffrn_reflns_limit_l_min -16
_diffrn_reflns_number 6112
_diffrn_reflns_theta_full 67.50
_diffrn_reflns_theta_max 73.26
_diffrn_reflns_theta_min 5.26
_exptl_absorpt_coefficient_mu 0.643
_exptl_absorpt_correction_T_max 1.00000
_exptl_absorpt_correction_T_min 0.85372
_exptl_absorpt_correction_type multi-scan
_exptl_absorpt_process_details
;
(CrysAlisPro; Agilent, 2012)
;
_exptl_crystal_colour colourless
_exptl_crystal_density_diffrn 1.182
_exptl_crystal_density_method 'not measured'
_exptl_crystal_description block
_exptl_crystal_F_000 448
_exptl_crystal_size_max 0.2474
_exptl_crystal_size_mid 0.1910
_exptl_crystal_size_min 0.0988
_refine_diff_density_max 0.186
_refine_diff_density_min -0.221
_refine_ls_extinction_method none
_refine_ls_goodness_of_fit_ref 1.031
_refine_ls_hydrogen_treatment mixed
_refine_ls_matrix_type full
_refine_ls_number_parameters 145
_refine_ls_number_reflns 2268
_refine_ls_number_restraints 0
_refine_ls_restrained_S_all 1.031
_refine_ls_R_factor_all 0.0499
_refine_ls_R_factor_gt 0.0409
_refine_ls_shift/su_max 0.000
_refine_ls_shift/su_mean 0.000
_refine_ls_structure_factor_coef Fsqd
_refine_ls_weighting_details 'calc w=1/[\s^2^(Fo^2^)+(0.0645P)^2^+0.2593P] where P=(Fo^2^+2Fc^2^)/3'
_refine_ls_weighting_scheme calc
_refine_ls_wR_factor_gt 0.1071
_refine_ls_wR_factor_ref 0.1152
_reflns_number_gt 1900
_reflns_number_total 2268
_reflns_threshold_expression >2sigma(I)
_cod_data_source_file su2779sup1.cif
_cod_data_source_block I
_cod_database_code 2239997
_cod_database_fobs_code 2239997

loop_
_space_group_symop_id
_space_group_symop_operation_xyz
1 'x, y, z'
2 '-x, y+1/2, -z+1/2'
3 '-x, -y, -z'
4 'x, -y-1/2, z-1/2'

loop_
_atom_site_type_symbol
_atom_site_label
_atom_site_fract_x
_atom_site_fract_y
_atom_site_fract_z
_atom_site_U_iso_or_equiv
_atom_site_adp_type
_atom_site_calc_flag
_atom_site_refinement_flags
_atom_site_occupancy
_atom_site_symmetry_multiplicity
C C1 0.25614(18) 0.29076(11) 0.20599(10) 0.0233(3) Uani d . 1 1
C C10 -0.14119(19) 0.33945(13) 0.46481(11) 0.0269(3) Uani d . 1 1
C C11 -0.29380(19) 0.41079(13) 0.47067(11) 0.0294(3) Uani d . 1 1
C C12 -0.3051(2) 0.37915(16) 0.56955(12) 0.0389(4) Uani d . 1 1
C C2 0.21475(18) 0.25854(12) 0.28594(10) 0.0240(3) Uani d . 1 1
C C3 0.31443(19) 0.16670(12) 0.35597(11) 0.0279(3) Uani d . 1 1
C C4 0.45350(19) 0.10654(13) 0.34698(11) 0.0303(3) Uani d . 1 1
C C5 0.49609(19) 0.13709(13) 0.26885(11) 0.0301(3) Uani d . 1 1
C C6 0.39777(18) 0.22849(12) 0.19968(10) 0.0266(3) Uani d . 1 1
C C7 0.15680(18) 0.38484(11) 0.12366(10) 0.0232(3) Uani d . 1 1
C C8 0.03619(19) 0.28821(12) 0.37434(10) 0.0263(3) Uani d . 1 1
C C9 -0.11424(18) 0.36885(12) 0.37063(10) 0.0256(3) Uani d . 1 1
H H10A -0.1714 0.2558 0.4618 0.032 Uiso calc R 1 1
H H10B -0.0229 0.3526 0.5295 0.032 Uiso calc R 1 1
H H11A -0.4142 0.3950 0.4082 0.035 Uiso calc R 1 1
H H11B -0.2672 0.4948 0.4717 0.035 Uiso calc R 1 1
H H12A -0.3329 0.2962 0.5683 0.058 Uiso calc R 1 1
H H12B -0.4027 0.4250 0.5710 0.058 Uiso calc R 1 1
H H12C -0.1869 0.3963 0.6315 0.058 Uiso calc R 1 1
H H1A -0.056(2) 0.4934(17) 0.0658(14) 0.042(5) Uiso d . 1 1
H H1B -0.021(2) 0.4242(16) 0.1713(14) 0.041(5) Uiso d . 1 1
H H3 0.2873 0.1458 0.4089 0.033 Uiso calc R 1 1
H H4 0.5188 0.0452 0.3937 0.036 Uiso calc R 1 1
H H5 0.5896 0.0967 0.2630 0.036 Uiso calc R 1 1
H H6 0.4270 0.2490 0.1475 0.032 Uiso calc R 1 1
H H8A 0.1495 0.2950 0.4427 0.032 Uiso calc R 1 1
H H8B -0.0062 0.2065 0.3650 0.032 Uiso calc R 1 1
H H9A -0.2313 0.3570 0.3049 0.031 Uiso calc R 1 1
H H9B -0.0767 0.4511 0.3742 0.031 Uiso calc R 1 1
N N1 0.01348(16) 0.44361(11) 0.12198(9) 0.0282(3) Uani d . 1 1
O O1 0.20767(12) 0.40558(9) 0.05777(7) 0.0264(2) Uani d . 1 1
O O2 0.07616(13) 0.32058(8) 0.29182(7) 0.0271(2) Uani d . 1 1

loop_
_atom_site_aniso_label
_atom_site_aniso_U_11
_atom_site_aniso_U_22
_atom_site_aniso_U_33
_atom_site_aniso_U_12
_atom_site_aniso_U_13
_atom_site_aniso_U_23
O1 0.0293(5) 0.0312(5) 0.0239(5) -0.0023(4) 0.0171(4) 0.0000(4)
O2 0.0312(5) 0.0313(5) 0.0271(5) 0.0063(4) 0.0207(4) 0.0059(4)
N1 0.0343(6) 0.0299(6) 0.0271(6) 0.0063(5) 0.0204(5) 0.0060(5)
C1 0.0233(6) 0.0263(6) 0.0213(6) -0.0034(5) 0.0116(5) -0.0028(5)
C2 0.0227(6) 0.0269(7) 0.0250(6) -0.0002(5) 0.0139(5) -0.0021(5)
C3 0.0293(7) 0.0316(7) 0.0266(7) 0.0015(5) 0.0168(6) 0.0028(5)
C4 0.0302(7) 0.0313(7) 0.0300(7) 0.0060(6) 0.0153(6) 0.0045(6)
C5 0.0279(7) 0.0347(8) 0.0309(7) 0.0044(6) 0.0169(6) -0.0018(6)
C6 0.0259(7) 0.0331(7) 0.0244(6) -0.0013(5) 0.0153(6) -0.0028(5)
C7 0.0252(7) 0.0244(6) 0.0224(6) -0.0053(5) 0.0135(5) -0.0046(5)
C8 0.0303(7) 0.0300(7) 0.0250(6) 0.0035(5) 0.0186(6) 0.0055(5)
C9 0.0260(7) 0.0296(7) 0.0247(6) 0.0022(5) 0.0152(5) 0.0034(5)
C10 0.0281(7) 0.0318(7) 0.0259(7) 0.0031(6) 0.0173(6) 0.0039(5)
C11 0.0290(7) 0.0357(7) 0.0284(7) 0.0037(6) 0.0180(6) 0.0032(6)
C12 0.0405(9) 0.0513(10) 0.0375(8) 0.0100(7) 0.0288(7) 0.0064(7)

loop_
_atom_type_symbol
_atom_type_description
_atom_type_scat_dispersion_real
_atom_type_scat_dispersion_imag
_atom_type_scat_source
C C 0.0181 0.0091 'International Tables Vol C Tables 4.2.6.8 and 6.1.1.4'
H H 0.0000 0.0000 'International Tables Vol C Tables 4.2.6.8 and 6.1.1.4'
N N 0.0311 0.0180 'International Tables Vol C Tables 4.2.6.8 and 6.1.1.4'
O O 0.0492 0.0322 'International Tables Vol C Tables 4.2.6.8 and 6.1.1.4'

loop_
_geom_angle_atom_site_label_1
_geom_angle_atom_site_label_2
_geom_angle_atom_site_label_3
_geom_angle
C1 C6 H6 119.0
C10 C11 C12 111.28(12)
C10 C11 H11B 109.4
C10 C11 H11A 109.4
C10 C9 H9B 110.0
C10 C9 H9A 110.0
C11 C12 H12C 109.5
C11 C12 H12B 109.5
C11 C12 H12A 109.5
C11 C10 H10B 108.5
C11 C10 H10A 108.5
C11 C10 C9 114.98(11)
C12 C11 H11B 109.4
C12 C11 H11A 109.4
C2 C3 H3 119.9
C2 C1 C7 125.65(12)
C2 O2 C8 117.38(10)
C3 C4 C5 120.48(13)
C3 C4 H4 119.8
C3 C2 C1 119.99(12)
C4 C5 H5 120.4
C4 C3 H3 119.9
C4 C3 C2 120.29(12)
C5 C6 H6 119.0
C5 C6 C1 121.92(12)
C5 C4 H4 119.8
C6 C5 H5 120.4
C6 C5 C4 119.22(12)
C6 C1 C7 116.23(11)
C6 C1 C2 118.09(12)
C7 N1 H1B 118.2(11)
C7 N1 H1A 118.0(10)
C8 C9 C10 108.35(11)
C8 C9 H9B 110.0
C8 C9 H9A 110.0
C9 C10 H10B 108.5
C9 C10 H10A 108.5
C9 C8 H8B 109.7
C9 C8 H8A 109.7
H10A C10 H10B 107.5
H11A C11 H11B 108.0
H12A C12 H12C 109.5
H12A C12 H12B 109.5
H12B C12 H12C 109.5
H1A N1 H1B 123.2(14)
H8A C8 H8B 108.2
H9A C9 H9B 108.4
N1 C7 C1 119.22(11)
O1 C7 C1 119.48(11)
O1 C7 N1 121.29(12)
O2 C8 C9 109.63(10)
O2 C8 H8B 109.7
O2 C8 H8A 109.7
O2 C2 C3 122.35(11)
O2 C2 C1 117.66(11)

loop_
_geom_bond_atom_site_label_1
_geom_bond_atom_site_label_2
_geom_bond_distance
O1 C7 1.2412(15)
O2 C2 1.3706(15)
O2 C8 1.4381(14)
N1 C7 1.3366(17)
N1 H1A 0.919(19)
N1 H1B 0.915(17)
C1 C2 1.4099(17)
C1 C6 1.3962(18)
C1 C7 1.5013(18)
C2 C3 1.3966(19)
C3 H3 0.9300
C3 C4 1.3853(19)
C4 H4 0.9300
C4 C5 1.3866(19)
C5 H5 0.9300
C5 C6 1.385(2)
C6 H6 0.9300
C8 H8A 0.9700
C8 H8B 0.9700
C8 C9 1.5095(18)
C9 H9A 0.9700
C9 H9B 0.9700
C9 C10 1.5272(17)
C10 H10A 0.9700
C10 H10B 0.9700
C10 C11 1.5227(18)
C11 H11A 0.9700
C11 H11B 0.9700
C11 C12 1.5278(18)
C12 H12A 0.9600
C12 H12B 0.9600
C12 H12C 0.9600

loop_
_geom_hbond_atom_site_label_D
_geom_hbond_atom_site_label_H
_geom_hbond_atom_site_label_A
_geom_hbond_site_symmetry_A
_geom_hbond_distance_DH
_geom_hbond_distance_HA
_geom_hbond_distance_DA
_geom_hbond_angle_DHA
N1 H1B O2 . 0.915(17) 1.921(18) 2.6510(15) 135.4(15)
N1 H1A O1 3_565 0.919(19) 1.964(19) 2.8824(15) 177.8(17)
C3 H3 O1 4_566 0.93 2.616 3.546(2) 178
C4 H4 O1 2_645 0.93 2.534 3.306(2) 141
C11 H11A Cg1 1_455 0.97 2.90 3.7283(16) 141

loop_
_geom_torsion_atom_site_label_1
_geom_torsion_atom_site_label_2
_geom_torsion_atom_site_label_3
_geom_torsion_atom_site_label_4
_geom_torsion
C1 C2 C3 C4 -0.3(2)
C2 C3 C4 C5 0.3(2)
C2 C1 C7 N1 -1.4(2)
C2 C1 C7 O1 179.44(12)
C2 C1 C6 C5 0.3(2)
C2 O2 C8 C9 177.89(11)
C3 C4 C5 C6 -0.1(2)
C4 C5 C6 C1 -0.2(2)
C6 C1 C7 N1 176.66(12)
C6 C1 C7 O1 -2.48(18)
C6 C1 C2 C3 0.02(19)
C6 C1 C2 O2 179.67(11)
C7 C1 C6 C5 -177.98(12)
C7 C1 C2 C3 178.07(12)
C7 C1 C2 O2 -2.27(19)
C8 C9 C10 C11 -178.10(12)
C8 O2 C2 C3 0.37(18)
C8 O2 C2 C1 -179.28(11)
C9 C10 C11 C12 -177.64(12)
O2 C8 C9 C10 -175.11(10)
O2 C2 C3 C4 -179.95(12)
